data_4061523
loop_
_publ_author_name
'Lewi\'nski, Janusz'
'Pawel Horeglad'
'Iwona Justyniak'

_publ_section_title
;
Structure Characterization of Intermediate Formed by Primary Insertion of Lactid
into the Al-OR bond of Organometallic Initiator
;
_journal_name_full Organometallics
_journal_paper_doi 10.1021/om050295v
_journal_year 2005
_chemical_formula_sum 'C22 H42 Al2 O12'
_chemical_formula_weight 552.52
_space_group_IT_number 2
_symmetry_cell_setting triclinic
_symmetry_space_group_name_Hall '-P 1'
_symmetry_space_group_name_H-M 'P -1'
_cell_angle_alpha 69.858(3)
_cell_angle_beta 70.465(3)
_cell_angle_gamma 62.466(3)
_cell_formula_units_Z 1
_cell_length_a 8.1070(4)
_cell_length_b 9.0890(5)
_cell_length_c 12.6240(8)
_cell_measurement_temperature 100(2)
_cell_volume 757.05(7)
_diffrn_ambient_temperature 100(2)
_exptl_crystal_density_diffrn 1.212
_cod_database_code 4061523

loop_
_symmetry_equiv_pos_as_xyz
'x, y, z'
'-x, -y, -z'

loop_
_atom_site_label
_atom_site_type_symbol
_atom_site_fract_x
_atom_site_fract_y
_atom_site_fract_z
_atom_site_U_iso_or_equiv
_atom_site_adp_type
_atom_site_occupancy
_atom_site_symmetry_multiplicity
_atom_site_calc_flag
_atom_site_refinement_flags
_atom_site_disorder_assembly
_atom_site_disorder_group
Al1 Al -0.12040(9) 0.13313(9) -0.08266(6) 0.0211(2) Uani 1 1 d . . .
O1 O 0.1319(2) -0.00777(19) -0.07566(12) 0.0206(4) Uani 1 1 d . . .
O3 O 0.3193(2) 0.1868(2) -0.35446(13) 0.0243(4) Uani 1 1 d . . .
O5 O 0.0906(2) 0.28539(19) -0.58264(13) 0.0258(4) Uani 1 1 d . . .
O6 O -0.2244(2) 0.4524(2) -0.69255(15) 0.0340(5) Uani 1 1 d . . .
O2 O 0.0271(2) 0.2011(2) -0.25622(13) 0.0272(4) Uani 1 1 d . . .
O4 O 0.2243(2) 0.0390(2) -0.46170(15) 0.0327(5) Uani 1 1 d . . .
C8 C 0.1864(3) 0.1887(3) -0.4982(2) 0.0238(6) Uani 1 1 d . . .
C3 C 0.2848(3) 0.0201(3) -0.16133(19) 0.0227(6) Uani 1 1 d . . .
H3 H 0.3396 0.0743 -0.1329 0.027 Uiso 1 1 calc R . .
C5 C 0.1977(4) 0.1448(3) -0.2625(2) 0.0236(6) Uani 1 1 d . . .
C6 C 0.2387(3) 0.2968(3) -0.45571(19) 0.0244(6) Uani 1 1 d . . .
H6 H 0.1219 0.3965 -0.4335 0.029 Uiso 1 1 calc R . .
C10 C -0.0594(3) 0.3138(3) -0.7272(2) 0.0294(6) Uani 1 1 d . . .
H10A H 0.0355 0.3560 -0.7854 0.035 Uiso 1 1 calc R . .
H10B H -0.0921 0.2515 -0.7624 0.035 Uiso 1 1 calc R . .
C9 C 0.0217(4) 0.1978(3) -0.6246(2) 0.0289(6) Uani 1 1 d . . .
H9A H -0.0770 0.1645 -0.5633 0.035 Uiso 1 1 calc R . .
H9B H 0.1278 0.0932 -0.6457 0.035 Uiso 1 1 calc R . .
C11 C -0.3215(4) 0.5554(3) -0.7838(2) 0.0390(7) Uani 1 1 d . . .
H11A H -0.2368 0.5997 -0.8490 0.058 Uiso 1 1 calc R . .
H11B H -0.4342 0.6506 -0.7573 0.058 Uiso 1 1 calc R . .
H11C H -0.3605 0.4870 -0.8082 0.058 Uiso 1 1 calc R . .
C2 C -0.2722(3) 0.0552(3) -0.1270(2) 0.0305(6) Uani 1 1 d . . .
H2A H -0.2702 0.1001 -0.2098 0.046 Uiso 1 1 calc R . .
H2B H -0.4037 0.0963 -0.0834 0.046 Uiso 1 1 calc R . .
H2C H -0.2182 -0.0696 -0.1100 0.046 Uiso 1 1 calc R . .
C1 C -0.2100(4) 0.3682(3) -0.0679(2) 0.0338(7) Uani 1 1 d . . .
H1A H -0.1132 0.3794 -0.0447 0.051 Uiso 1 1 calc R . .
H1B H -0.3285 0.3949 -0.0094 0.051 Uiso 1 1 calc R . .
H1C H -0.2330 0.4473 -0.1422 0.051 Uiso 1 1 calc R . .
C7 C 0.3862(4) 0.3573(3) -0.5416(2) 0.0318(6) Uani 1 1 d . . .
H7A H 0.4153 0.4235 -0.5087 0.048 Uiso 1 1 calc R . .
H7B H 0.3379 0.4291 -0.6117 0.048 Uiso 1 1 calc R . .
H7C H 0.5020 0.2589 -0.5608 0.048 Uiso 1 1 calc R . .
C4 C 0.4406(3) -0.1419(3) -0.1944(2) 0.0307(6) Uani 1 1 d . . .
H4A H 0.4962 -0.2185 -0.1275 0.046 Uiso 1 1 calc R . .
H4B H 0.5395 -0.1142 -0.2573 0.046 Uiso 1 1 calc R . .
H4C H 0.3871 -0.1980 -0.2198 0.046 Uiso 1 1 calc R . .

loop_
_atom_site_aniso_label
_atom_site_aniso_U_11
_atom_site_aniso_U_22
_atom_site_aniso_U_33
_atom_site_aniso_U_23
_atom_site_aniso_U_13
_atom_site_aniso_U_12
Al1 0.0147(4) 0.0227(4) 0.0194(4) -0.0018(3) -0.0034(3) -0.0042(3)
O1 0.0128(8) 0.0248(9) 0.0165(9) -0.0004(7) -0.0009(7) -0.0056(7)
O3 0.0218(9) 0.0282(10) 0.0200(10) -0.0016(7) -0.0026(8) -0.0116(8)
O5 0.0300(10) 0.0233(9) 0.0260(10) -0.0010(8) -0.0107(8) -0.0118(8)
O6 0.0327(10) 0.0299(10) 0.0355(11) -0.0080(8) -0.0137(9) -0.0044(8)
O2 0.0168(10) 0.0308(10) 0.0248(10) 0.0009(8) -0.0052(7) -0.0066(8)
O4 0.0360(11) 0.0229(11) 0.0378(11) -0.0004(9) -0.0149(9) -0.0099(8)
C8 0.0186(13) 0.0264(16) 0.0184(14) -0.0020(12) 0.0011(11) -0.0079(12)
C3 0.0160(13) 0.0274(14) 0.0202(14) -0.0031(11) -0.0004(11) -0.0087(11)
C5 0.0244(16) 0.0246(14) 0.0211(15) -0.0044(11) -0.0012(12) -0.0121(12)
C6 0.0242(14) 0.0273(14) 0.0202(14) -0.0020(11) -0.0056(11) -0.0107(11)
C10 0.0303(15) 0.0274(15) 0.0321(16) -0.0099(12) -0.0069(12) -0.0102(12)
C9 0.0316(15) 0.0269(15) 0.0330(15) -0.0069(12) -0.0086(12) -0.0140(12)
C11 0.0440(17) 0.0279(15) 0.0485(18) -0.0034(13) -0.0268(15) -0.0089(13)
C2 0.0257(14) 0.0375(16) 0.0252(15) -0.0064(12) -0.0060(12) -0.0099(12)
C1 0.0274(15) 0.0278(15) 0.0343(16) -0.0042(12) -0.0001(12) -0.0077(12)
C7 0.0401(16) 0.0322(15) 0.0278(15) -0.0032(12) -0.0039(12) -0.0227(13)
C4 0.0229(14) 0.0291(15) 0.0267(15) -0.0038(12) 0.0014(12) -0.0058(12)

loop_
_geom_bond_atom_site_label_1
_geom_bond_atom_site_label_2
_geom_bond_distance
_geom_bond_site_symmetry_2
_geom_bond_publ_flag
Al1 O1 1.8584(15) . ?
Al1 O1 1.9253(15) 2 ?
Al1 C2 1.967(2) . ?
Al1 C1 1.969(3) . ?
Al1 O2 2.1472(17) . ?
Al1 Al1 2.9834(13) 2 ?
O1 C3 1.405(3) . ?
O1 Al1 1.9253(15) 2 ?
O3 C5 1.320(3) . ?
O3 C6 1.461(3) . ?
O5 C8 1.337(3) . ?
O5 C9 1.458(3) . ?
O6 C10 1.414(3) . ?
O6 C11 1.416(3) . ?
O2 C5 1.217(3) . ?
O4 C8 1.197(3) . ?
C8 C6 1.528(3) . ?
C3 C5 1.510(3) . ?
C3 C4 1.513(3) . ?
C3 H3 1.0000 . ?
C6 C7 1.496(3) . ?
C6 H6 1.0000 . ?
C10 C9 1.486(3) . ?
C10 H10A 0.9900 . ?
C10 H10B 0.9900 . ?
C9 H9A 0.9900 . ?
C9 H9B 0.9900 . ?
C11 H11A 0.9800 . ?
C11 H11B 0.9800 . ?
C11 H11C 0.9800 . ?
C2 H2A 0.9800 . ?
C2 H2B 0.9800 . ?
C2 H2C 0.9800 . ?
C1 H1A 0.9800 . ?
C1 H1B 0.9800 . ?
C1 H1C 0.9800 . ?
C7 H7A 0.9800 . ?
C7 H7B 0.9800 . ?
C7 H7C 0.9800 . ?
C4 H4A 0.9800 . ?
C4 H4B 0.9800 . ?
C4 H4C 0.9800 . ?
